data_1543406
loop_
_publ_author_name
'Stepherson, Jacob R.'
'Ayala, Caitlan E.'
'Tugwell, Thomas H.'
'Henry, Jeffrey L.'
'Fronczek, Frank R.'
'Kartika, Rendy'

_publ_section_title
;
 Carbazole Annulation via Cascade Nucleophilic Addition-Cyclization
 Involving 2-(Silyloxy)pentadienyl Cation.
;
_journal_issue 12
_journal_name_full 'Organic letters'
_journal_page_first 3002
_journal_page_last 3005
_journal_paper_doi 10.1021/acs.orglett.6b01376
_journal_volume 18
_journal_year 2016
_chemical_formula_moiety 'C17 H17 N'
_chemical_formula_sum 'C17 H17 N'
_chemical_formula_weight 235.32
_chemical_name_systematic
; 
 ? 
;
_space_group_IT_number 45
_symmetry_cell_setting orthorhombic
_symmetry_space_group_name_Hall 'I 2 -2c'
_symmetry_space_group_name_H-M 'I b a 2'
_atom_sites_solution_hydrogens geom
_atom_sites_solution_primary direct
_atom_sites_solution_secondary difmap
_audit_creation_method SHELXL-97
_cell_angle_alpha 90
_cell_angle_beta 90
_cell_angle_gamma 90
_cell_formula_units_Z 8
_cell_length_a 15.4841(17)
_cell_length_b 20.8131(19)
_cell_length_c 7.9546(7)
_cell_measurement_reflns_used 6986
_cell_measurement_temperature 90.0(5)
_cell_measurement_theta_max 67.64
_cell_measurement_theta_min 3.56
_cell_volume 2563.5(4)
_computing_cell_refinement 'Bruker SAINT'
_computing_data_collection 'Bruker APEX2'
_computing_data_reduction 'Bruker SAINT'
_computing_molecular_graphics 'ORTEP-3 for Windows (Farrugia, 2012)'
_computing_publication_material 'SHELXL-97 (Sheldrick, 2008)'
_computing_structure_refinement 'SHELXL-97 (Sheldrick, 2008)'
_computing_structure_solution 'SHELXS-97 (Sheldrick, 2008)'
_diffrn_ambient_temperature 90.0(5)
_diffrn_measured_fraction_theta_full 0.997
_diffrn_measured_fraction_theta_max 0.995
_diffrn_measurement_device_type 'Bruker Kappa APEX-II DUO'
_diffrn_measurement_method '\f and \w scans'
_diffrn_radiation_monochromator 'QUAZAR multilayer optics'
_diffrn_radiation_source 'I\mS microfocus'
_diffrn_radiation_type CuK\a
_diffrn_radiation_wavelength 1.54184
_diffrn_reflns_av_R_equivalents 0.0669
_diffrn_reflns_av_sigmaI/netI 0.0451
_diffrn_reflns_limit_h_max 18
_diffrn_reflns_limit_h_min -18
_diffrn_reflns_limit_k_max 24
_diffrn_reflns_limit_k_min -24
_diffrn_reflns_limit_l_max 9
_diffrn_reflns_limit_l_min -9
_diffrn_reflns_number 11506
_diffrn_reflns_theta_full 66.50
_diffrn_reflns_theta_max 67.89
_diffrn_reflns_theta_min 3.56
_exptl_absorpt_coefficient_mu 0.534
_exptl_absorpt_correction_T_max 0.9636
_exptl_absorpt_correction_T_min 0.8713
_exptl_absorpt_correction_type multi-scan
_exptl_absorpt_process_details 'SADABS (Sheldrick, 2004)'
_exptl_crystal_colour colourless
_exptl_crystal_density_diffrn 1.219
_exptl_crystal_density_method 'not measured'
_exptl_crystal_description prism
_exptl_crystal_F_000 1008
_exptl_crystal_size_max 0.14
_exptl_crystal_size_mid 0.12
_exptl_crystal_size_min 0.07
_refine_diff_density_max 0.162
_refine_diff_density_min -0.118
_refine_diff_density_rms 0.033
_refine_ls_abs_structure_details 'Flack H D (1983), Acta Cryst. A39, 876-881'
_refine_ls_abs_structure_Flack 0.7(6)
_refine_ls_extinction_coef 0.00046(12)
_refine_ls_extinction_expression Fc^*^=kFc[1+0.001xFc^2^\l^3^/sin(2\q)]^-1/4^
_refine_ls_extinction_method SHELXL
_refine_ls_goodness_of_fit_ref 1.041
_refine_ls_hydrogen_treatment mixed
_refine_ls_matrix_type full
_refine_ls_number_parameters 170
_refine_ls_number_reflns 2177
_refine_ls_number_restraints 1
_refine_ls_restrained_S_all 1.040
_refine_ls_R_factor_all 0.0340
_refine_ls_R_factor_gt 0.0281
_refine_ls_shift/su_max 0.000
_refine_ls_shift/su_mean 0.000
_refine_ls_structure_factor_coef Fsqd
_refine_ls_weighting_details 'calc w=1/[\s^2^(Fo^2^)+(0.0367P)^2^+0.7715P] where P=(Fo^2^+2Fc^2^)/3'
_refine_ls_weighting_scheme calc
_refine_ls_wR_factor_gt 0.0710
_refine_ls_wR_factor_ref 0.0722
_reflns_number_gt 2080
_reflns_number_total 2177
_reflns_threshold_expression I>2\s(I)
_cod_data_source_file ol6b01376_si_002.cif
_cod_data_source_block Caitlan9
_cod_depositor_comments
;
The following automatic conversions were performed:

'_symmetry_cell_setting' value 'Orthorhombic' changed to
'orthorhombic' according to
/usr/data/users/saulius/crontab/automatic-downloads/rss-feeds/ACS/lib/dictionaries/cif_core.dic
dictionary named 'cif_core.dic' version 2.4.2 from 2011-04-26.

Automatic conversion script
Id: cif_fix_values 4268 2015-11-12 08:31:59Z antanas 

 Adding full bibliography for 1543405--1543406.cif.
;
_cod_original_sg_symbol_H-M 'I b a 2 '
_cod_database_code 1543406

loop_
_symmetry_equiv_pos_as_xyz
'x, y, z'
'-x, -y, z'
'-x, y, z+1/2'
'x, -y, z+1/2'
'x+1/2, y+1/2, z+1/2'
'-x+1/2, -y+1/2, z+1/2'
'-x+1/2, y+1/2, z+1'
'x+1/2, -y+1/2, z+1'

loop_
_atom_site_label
_atom_site_type_symbol
_atom_site_fract_x
_atom_site_fract_y
_atom_site_fract_z
_atom_site_U_iso_or_equiv
_atom_site_adp_type
_atom_site_occupancy
_atom_site_symmetry_multiplicity
_atom_site_calc_flag
_atom_site_refinement_flags
N1 N 0.06120(7) 0.19939(5) 0.28754(17) 0.0234(3) Uani 1 1 d .
H1N H 0.0251(10) 0.1972(7) 0.202(2) 0.028 Uiso 1 1 d .
C1 C 0.14467(8) 0.06834(7) 0.6414(2) 0.0271(3) Uani 1 1 d .
H1A H 0.1651 0.0397 0.7254 0.032 Uiso 1 1 calc R
C2 C 0.16432(8) 0.13311(6) 0.6523(2) 0.0243(3) Uani 1 1 d .
H2 H 0.1979 0.1492 0.7430 0.029 Uiso 1 1 calc R
C3 C 0.13383(7) 0.17433(6) 0.52706(17) 0.0211(3) Uani 1 1 d .
C4 C 0.14400(8) 0.24285(6) 0.49576(18) 0.0204(3) Uani 1 1 d .
C5 C 0.09761(7) 0.25600(6) 0.34810(17) 0.0204(3) Uani 1 1 d .
C6 C 0.09313(7) 0.31836(6) 0.28545(18) 0.0210(3) Uani 1 1 d .
C7 C 0.05334(8) 0.34281(6) 0.12472(18) 0.0237(3) Uani 1 1 d .
H7 H -0.0062 0.3251 0.1102 0.028 Uiso 1 1 calc R
C8 C 0.11001(9) 0.32525(7) -0.0259(2) 0.0295(3) Uani 1 1 d .
H8A H 0.1680 0.3432 -0.0101 0.044 Uiso 1 1 calc R
H8B H 0.0845 0.3429 -0.1288 0.044 Uiso 1 1 calc R
H8C H 0.1139 0.2784 -0.0354 0.044 Uiso 1 1 calc R
C9 C 0.04978(9) 0.41580(7) 0.15762(19) 0.0279(3) Uani 1 1 d .
H9A H 0.0600 0.4399 0.0522 0.034 Uiso 1 1 calc R
H9B H -0.0074 0.4282 0.2029 0.034 Uiso 1 1 calc R
C10 C 0.12135(9) 0.43038(6) 0.2867(2) 0.0265(3) Uani 1 1 d .
H10A H 0.1749 0.4448 0.2301 0.032 Uiso 1 1 calc R
H10B H 0.1026 0.4638 0.3673 0.032 Uiso 1 1 calc R
C11 C 0.13491(8) 0.36666(6) 0.37405(18) 0.0216(3) Uani 1 1 d .
C12 C 0.18350(8) 0.35452(7) 0.52070(17) 0.0229(3) Uani 1 1 d .
C13 C 0.22965(9) 0.40876(7) 0.6094(2) 0.0294(3) Uani 1 1 d .
H13A H 0.2607 0.3918 0.7071 0.044 Uiso 1 1 calc R
H13B H 0.1874 0.4408 0.6467 0.044 Uiso 1 1 calc R
H13C H 0.2708 0.4289 0.5320 0.044 Uiso 1 1 calc R
C14 C 0.18825(8) 0.29190(7) 0.57973(16) 0.0216(3) Uani 1 1 d .
H14 H 0.2215 0.2823 0.6770 0.026 Uiso 1 1 calc R
C15 C 0.08247(8) 0.14987(6) 0.39510(18) 0.0224(3) Uani 1 1 d .
C16 C 0.06243(8) 0.08438(7) 0.3842(2) 0.0256(3) Uani 1 1 d .
H16 H 0.0279 0.0680 0.2953 0.031 Uiso 1 1 calc R
C17 C 0.09491(8) 0.04457(6) 0.5077(2) 0.0270(3) Uani 1 1 d .
H17 H 0.0833 -0.0002 0.5020 0.032 Uiso 1 1 calc R

loop_
_atom_site_aniso_label
_atom_site_aniso_U_11
_atom_site_aniso_U_22
_atom_site_aniso_U_33
_atom_site_aniso_U_23
_atom_site_aniso_U_13
_atom_site_aniso_U_12
N1 0.0227(5) 0.0261(6) 0.0214(6) -0.0023(5) -0.0063(5) -0.0008(4)
C1 0.0211(6) 0.0282(7) 0.0320(8) 0.0064(6) 0.0027(6) 0.0026(5)
C2 0.0178(6) 0.0291(7) 0.0259(7) 0.0012(6) -0.0002(6) 0.0012(5)
C3 0.0159(6) 0.0253(7) 0.0221(7) -0.0021(5) 0.0024(5) 0.0009(5)
C4 0.0160(5) 0.0260(7) 0.0191(7) -0.0008(6) 0.0021(5) 0.0025(5)
C5 0.0165(6) 0.0241(7) 0.0205(7) -0.0029(5) 0.0019(5) -0.0009(5)
C6 0.0160(5) 0.0279(7) 0.0190(6) 0.0004(6) 0.0025(5) 0.0020(5)
C7 0.0194(6) 0.0299(7) 0.0219(7) 0.0021(6) -0.0014(5) 0.0013(5)
C8 0.0243(7) 0.0430(8) 0.0211(7) 0.0024(6) 0.0000(6) 0.0016(6)
C9 0.0253(7) 0.0305(7) 0.0280(8) 0.0066(6) 0.0021(6) 0.0020(5)
C10 0.0245(6) 0.0244(7) 0.0307(8) 0.0030(6) 0.0029(6) -0.0003(5)
C11 0.0179(6) 0.0243(7) 0.0226(8) 0.0008(6) 0.0047(5) 0.0003(5)
C12 0.0185(6) 0.0277(7) 0.0223(7) -0.0033(5) 0.0020(5) -0.0013(5)
C13 0.0289(7) 0.0296(7) 0.0296(8) -0.0019(6) -0.0032(6) -0.0044(6)
C14 0.0164(6) 0.0304(7) 0.0180(7) -0.0012(5) 0.0003(5) 0.0005(5)
C15 0.0180(6) 0.0256(7) 0.0237(7) -0.0013(6) 0.0022(5) 0.0025(5)
C16 0.0201(6) 0.0271(7) 0.0295(8) -0.0035(6) 0.0012(5) -0.0019(5)
C17 0.0203(6) 0.0226(6) 0.0381(9) -0.0012(6) 0.0046(6) -0.0004(5)

loop_
_atom_type_symbol
_atom_type_description
_atom_type_scat_dispersion_real
_atom_type_scat_dispersion_imag
_atom_type_scat_source
C C 0.0181 0.0091 'International Tables Vol C Tables 4.2.6.8 and 6.1.1.4'
H H 0.0000 0.0000 'International Tables Vol C Tables 4.2.6.8 and 6.1.1.4'
N N 0.0311 0.0180 'International Tables Vol C Tables 4.2.6.8 and 6.1.1.4'

loop_
_geom_angle_atom_site_label_1
_geom_angle_atom_site_label_2
_geom_angle_atom_site_label_3
_geom_angle
C15 N1 C5 108.73(12)
C15 N1 H1N 126.3(10)
C5 N1 H1N 124.5(10)
C2 C1 C17 120.74(14)
C2 C1 H1A 119.6
C17 C1 H1A 119.6
C1 C2 C3 118.62(14)
C1 C2 H2 120.7
C3 C2 H2 120.7
C2 C3 C15 119.94(12)
C2 C3 C4 133.38(12)
C15 C3 C4 106.67(11)
C14 C4 C5 120.52(12)
C14 C4 C3 133.30(12)
C5 C4 C3 106.18(11)
N1 C5 C6 130.17(12)
N1 C5 C4 109.38(12)
C6 C5 C4 120.45(12)
C11 C6 C5 118.06(13)
C11 C6 C7 112.13(12)
C5 C6 C7 129.69(12)
C6 C7 C8 110.44(11)
C6 C7 C9 101.72(11)
C8 C7 C9 112.88(12)
C6 C7 H7 110.5
C8 C7 H7 110.5
C9 C7 H7 110.5
C7 C8 H8A 109.5
C7 C8 H8B 109.5
H8A C8 H8B 109.5
C7 C8 H8C 109.5
H8A C8 H8C 109.5
H8B C8 H8C 109.5
C10 C9 C7 106.33(11)
C10 C9 H9A 110.5
C7 C9 H9A 110.5
C10 C9 H9B 110.5
C7 C9 H9B 110.5
H9A C9 H9B 108.7
C11 C10 C9 103.50(11)
C11 C10 H10A 111.1
C9 C10 H10A 111.1
C11 C10 H10B 111.1
C9 C10 H10B 111.1
H10A C10 H10B 109.0
C6 C11 C12 122.61(12)
C6 C11 C10 109.71(12)
C12 C11 C10 127.66(12)
C14 C12 C11 118.44(12)
C14 C12 C13 121.25(12)
C11 C12 C13 120.31(12)
C12 C13 H13A 109.5
C12 C13 H13B 109.5
H13A C13 H13B 109.5
C12 C13 H13C 109.5
H13A C13 H13C 109.5
H13B C13 H13C 109.5
C12 C14 C4 119.87(12)
C12 C14 H14 120.1
C4 C14 H14 120.1
N1 C15 C16 129.48(13)
N1 C15 C3 109.04(12)
C16 C15 C3 121.45(13)
C17 C16 C15 117.35(13)
C17 C16 H16 121.3
C15 C16 H16 121.3
C16 C17 C1 121.87(12)
C16 C17 H17 119.1
C1 C17 H17 119.1

loop_
_geom_bond_atom_site_label_1
_geom_bond_atom_site_label_2
_geom_bond_distance
N1 C15 1.3794(19)
N1 C5 1.3921(17)
N1 H1N 0.883(19)
C1 C2 1.385(2)
C1 C17 1.404(2)
C1 H1A 0.9500
C2 C3 1.397(2)
C2 H2 0.9500
C3 C15 1.4119(19)
C3 C4 1.4562(19)
C4 C14 1.3992(19)
C4 C5 1.4038(19)
C5 C6 1.3921(19)
C6 C11 1.3877(19)
C6 C7 1.5077(19)
C7 C8 1.529(2)
C7 C9 1.543(2)
C7 H7 1.0000
C8 H8A 0.9800
C8 H8B 0.9800
C8 H8C 0.9800
C9 C10 1.541(2)
C9 H9A 0.9900
C9 H9B 0.9900
C10 C11 1.5119(19)
C10 H10A 0.9900
C10 H10B 0.9900
C11 C12 1.4110(19)
C12 C14 1.3874(19)
C12 C13 1.5108(19)
C13 H13A 0.9800
C13 H13B 0.9800
C13 H13C 0.9800
C14 H14 0.9500
C15 C16 1.4005(19)
C16 C17 1.380(2)
C16 H16 0.9500
C17 H17 0.9500

loop_
_geom_torsion_atom_site_label_1
_geom_torsion_atom_site_label_2
_geom_torsion_atom_site_label_3
_geom_torsion_atom_site_label_4
_geom_torsion
C17 C1 C2 C3 -0.2(2)
C1 C2 C3 C15 1.42(19)
C1 C2 C3 C4 -177.69(13)
C2 C3 C4 C14 0.3(2)
C15 C3 C4 C14 -178.93(13)
C2 C3 C4 C5 179.79(13)
C15 C3 C4 C5 0.60(13)
C15 N1 C5 C6 -178.78(13)
C15 N1 C5 C4 0.73(14)
C14 C4 C5 N1 178.78(11)
C3 C4 C5 N1 -0.82(14)
C14 C4 C5 C6 -1.65(18)
C3 C4 C5 C6 178.75(11)
N1 C5 C6 C11 178.80(13)
C4 C5 C6 C11 -0.66(18)
N1 C5 C6 C7 -5.6(2)
C4 C5 C6 C7 174.96(12)
C11 C6 C7 C8 101.43(13)
C5 C6 C7 C8 -74.40(17)
C11 C6 C7 C9 -18.64(14)
C5 C6 C7 C9 165.53(13)
C6 C7 C9 C10 25.29(13)
C8 C7 C9 C10 -93.05(13)
C7 C9 C10 C11 -23.38(14)
C5 C6 C11 C12 2.09(18)
C7 C6 C11 C12 -174.28(11)
C5 C6 C11 C10 -179.34(11)
C7 C6 C11 C10 4.30(15)
C9 C10 C11 C6 12.12(15)
C9 C10 C11 C12 -169.40(12)
C6 C11 C12 C14 -1.15(18)
C10 C11 C12 C14 -179.46(12)
C6 C11 C12 C13 178.32(12)
C10 C11 C12 C13 0.0(2)
C11 C12 C14 C4 -1.22(17)
C13 C12 C14 C4 179.32(12)
C5 C4 C14 C12 2.60(18)
C3 C4 C14 C12 -177.92(13)
C5 N1 C15 C16 -178.30(13)
C5 N1 C15 C3 -0.34(14)
C2 C3 C15 N1 -179.49(11)
C4 C3 C15 N1 -0.17(13)
C2 C3 C15 C16 -1.33(19)
C4 C3 C15 C16 177.98(12)
N1 C15 C16 C17 177.73(13)
C3 C15 C16 C17 -0.01(19)
C15 C16 C17 C1 1.3(2)
C2 C1 C17 C16 -1.2(2)
